data_7226111
loop_
_publ_author_name
'Panja, Sumit Kumar'
'Dwivedi, Nidhi'
'Saha, Satyen'

_publ_section_title
;
 Manipulating the proton transfer process in molecular complexes:
 synthesis and spectroscopic studies.
;
_journal_issue 31
_journal_name_full 'Physical chemistry chemical physics : PCCP'
_journal_page_first 21600
_journal_page_last 21609
_journal_paper_doi 10.1039/c6cp03797f
_journal_volume 18
_journal_year 2016
_chemical_formula_moiety 'C17 H18 N2 O5'
_chemical_formula_sum 'C17 H18 N2 O5'
_chemical_formula_weight 330.33
_chemical_name_common 1H-Chromene
_chemical_name_systematic
;
  ethyl 2-amino-4-(1-cyano-2-ethoxy-2-oxoethyl)-4H-chromene-3-carboxylate
;
_space_group_crystal_system monoclinic
_space_group_IT_number 14
_space_group_name_Hall '-P 2yn'
_space_group_name_H-M_alt 'P 1 21/n 1'
_symmetry_space_group_name_Hall '-P 2yn'
_symmetry_space_group_name_H-M 'P 1 21/n 1'
_atom_sites_solution_hydrogens mixed
_audit_block_doi 10.5517/cc10s1jc
_audit_creation_method SHELXL-2014/7
_audit_update_record
;
2015-07-16 deposited with the CCDC.
2016-07-18 downloaded from the CCDC.
;
_cell_angle_alpha 90.000(5)
_cell_angle_beta 93.690(5)
_cell_angle_gamma 90.000(5)
_cell_formula_units_Z 4
_cell_length_a 9.271(5)
_cell_length_b 8.507(5)
_cell_length_c 21.337(5)
_cell_measurement_reflns_used 2141
_cell_measurement_temperature 293(2)
_cell_measurement_theta_max 0.971
_cell_measurement_theta_min 0.966
_cell_volume 1679.3(14)
_computing_cell_refinement
;
CrysAlisPro, Agilent Technologies,
Version 1.171.34.49 (release 20-01-2011 CrysAlis171 .NET)
(compiled Jan 20 2011,15:58:25)
;
_computing_data_collection
;
CrysAlisPro, Agilent Technologies,
Version 1.171.34.49 (release 20-01-2011 CrysAlis171 .NET)
(compiled Jan 20 2011,15:58:25)
;
_computing_data_reduction
;
CrysAlisPro, Agilent Technologies,
Version 1.171.34.49 (release 20-01-2011 CrysAlis171 .NET)
(compiled Jan 20 2011,15:58:25)
;
_computing_molecular_graphics 'SHELXL-2014/7 (Sheldrick, 2014)'
_computing_structure_refinement 'SHELXL-2014/7 (Sheldrick, 2014)'
_computing_structure_solution
;
 Reflections were merged by SHELXL according to the crystal
 class for the calculation of statistics and refinement.
 _reflns_Friedel_fraction is defined as the number of unique
 Friedel pairs measured divided by the number that would be
 possible theoretically, ignoring centric projections and
 systematic absences.
;
_diffrn_ambient_temperature 293(2)
_diffrn_detector_area_resol_mean 16.0938
_diffrn_measured_fraction_theta_full 0.998
_diffrn_measured_fraction_theta_max 0.856
_diffrn_measurement_device_type 'Xcalibur, Eos'
_diffrn_measurement_method '\w scans'
_diffrn_radiation_type MoK\a
_diffrn_radiation_wavelength 0.71073
_diffrn_reflns_av_R_equivalents 0.0384
_diffrn_reflns_av_unetI/netI 0.0752
_diffrn_reflns_Laue_measured_fraction_full 0.998
_diffrn_reflns_Laue_measured_fraction_max 0.856
_diffrn_reflns_limit_h_max 12
_diffrn_reflns_limit_h_min -11
_diffrn_reflns_limit_k_max 10
_diffrn_reflns_limit_k_min -11
_diffrn_reflns_limit_l_max 18
_diffrn_reflns_limit_l_min -29
_diffrn_reflns_number 7434
_diffrn_reflns_point_group_measured_fraction_full 0.998
_diffrn_reflns_point_group_measured_fraction_max 0.856
_diffrn_reflns_theta_full 25.000
_diffrn_reflns_theta_max 29.022
_diffrn_reflns_theta_min 3.253
_diffrn_source 'fine-focus sealed tube'
_exptl_absorpt_coefficient_mu 0.097
_exptl_absorpt_correction_T_max 0.971
_exptl_absorpt_correction_T_min 0.966
_exptl_absorpt_correction_type multi-scan
_exptl_absorpt_process_details
;
CrysAlisPro, Agilent Technologies,
Version 1.171.34.49 (release 20-01-2011 CrysAlis171 .NET)
(compiled Jan 20 2011,15:58:25)
Empirical absorption correction using spherical harmonics,
 implemented in SCALE3 ABSPACK scaling algorithm.
;
_exptl_crystal_colour BROWN
_exptl_crystal_density_diffrn 1.307
_exptl_crystal_description rectangular
_exptl_crystal_F_000 676
_exptl_crystal_size_max 0.4
_exptl_crystal_size_mid 0.3
_exptl_crystal_size_min 0.3
_refine_diff_density_max 0.444
_refine_diff_density_min -0.421
_refine_diff_density_rms 0.067
_refine_ls_extinction_coef 0.001(3)
_refine_ls_extinction_expression Fc^*^=kFc[1+0.001xFc^2^\l^3^/sin(2\q)]^-1/4^
_refine_ls_extinction_method 'SHELXL-2014/7 (Sheldrick 2014'
_refine_ls_goodness_of_fit_ref 1.061
_refine_ls_hydrogen_treatment mixed
_refine_ls_matrix_type full
_refine_ls_number_parameters 228
_refine_ls_number_reflns 3832
_refine_ls_number_restraints 0
_refine_ls_restrained_S_all 1.061
_refine_ls_R_factor_all 0.1460
_refine_ls_R_factor_gt 0.0876
_refine_ls_shift/su_max 0.000
_refine_ls_shift/su_mean 0.000
_refine_ls_structure_factor_coef Fsqd
_refine_ls_weighting_details 'w=1/[\s^2^(Fo^2^)+(0.1271P)^2^+0.7021P] where P=(Fo^2^+2Fc^2^)/3'
_refine_ls_weighting_scheme calc
_refine_ls_wR_factor_gt 0.2360
_refine_ls_wR_factor_ref 0.2815
_reflns_Friedel_coverage 0.000
_reflns_number_gt 2141
_reflns_number_total 4477
_reflns_threshold_expression 'I > 2\s(I)'
_cod_data_source_file c6cp03797f2.cif
_cod_data_source_block shelx
_cod_database_code 7226111
_shelx_shelxl_version_number 2014/7
_shelx_space_group_comment
;
The symmetry employed for this shelxl refinement is uniquely defined
by the following loop, which should always be used as a source of
symmetry information in preference to the above space-group names.
They are only intended as comments.
;
_exptl_absorpt_special_details
;
 Refinement of F^2^ against ALL reflections.  The weighted R-factor wR and
 goodness of fit S are based on F^2^, conventional R-factors R are based
 on F, with F set to zero for negative F^2^. The threshold expression of
 F^2^ > 2sigma(F^2^) is used only for calculating R-factors(gt) etc. and is
 not relevant to the choice of reflections for refinement.  R-factors based
 on F^2^ are statistically about twice as large as those based on F, and R-
 factors based on ALL data will be even larger.
;

loop_
_space_group_symop_operation_xyz
'x, y, z'
'-x+1/2, y+1/2, -z+1/2'
'-x, -y, -z'
'x-1/2, -y-1/2, z-1/2'

loop_
_atom_site_label
_atom_site_type_symbol
_atom_site_fract_x
_atom_site_fract_y
_atom_site_fract_z
_atom_site_U_iso_or_equiv
_atom_site_adp_type
_atom_site_occupancy
_atom_site_site_symmetry_order
_atom_site_calc_flag
_atom_site_refinement_flags_posn
_atom_site_refinement_flags_adp
O1 O -0.0500(2) 0.1781(3) 0.97891(11) 0.0439(6) Uani 1 1 d . .
C2 C -0.0596(3) 0.3670(4) 0.89493(15) 0.0374(8) Uani 1 1 d . .
C6 C -0.2703(3) 0.2036(4) 0.91569(15) 0.0359(7) Uani 1 1 d . .
C5 C -0.1945(3) 0.1486(4) 0.96792(15) 0.0387(8) Uani 1 1 d . .
C13 C -0.1588(4) 0.1757(4) 0.81135(15) 0.0400(8) Uani 1 1 d . .
C8 C 0.1247(4) 0.5679(5) 0.89874(19) 0.0581(11) Uani 1 1 d . .
H4 H 0.1625 0.6595 0.8826 0.070 Uiso 1 1 calc R U
O5 O -0.0506(4) 0.1712(4) 0.71455(14) 0.0882(12) Uani 1 1 d . .
N3 N -0.2422(3) 0.0620(4) 1.01432(14) 0.0537(9) Uani 1 1 d . .
H1A H -0.3315 0.0341 1.0134 0.064 Uiso 1 1 calc R U
H1B H -0.1837 0.0340 1.0452 0.064 Uiso 1 1 calc R U
C1 C -0.1935(3) 0.2893(4) 0.86570(15) 0.0350(7) Uani 1 1 d . .
C10 C 0.1343(4) 0.3657(5) 0.97586(17) 0.0502(9) Uani 1 1 d . .
H6 H 0.1796 0.3185 1.0112 0.060 Uiso 1 1 calc R U
C9 C 0.1924(4) 0.4986(5) 0.95003(19) 0.0571(11) Uani 1 1 d . .
H5 H 0.2781 0.5408 0.9678 0.069 Uiso 1 1 calc R U
C3 C 0.0076(3) 0.3044(4) 0.94826(15) 0.0384(8) Uani 1 1 d . .
C14 C -0.0462(4) 0.0621(4) 0.83223(16) 0.0459(9) Uani 1 1 d . .
C7 C 0.0001(4) 0.5033(4) 0.87047(17) 0.0475(9) Uani 1 1 d . .
H3 H -0.0443 0.5506 0.8350 0.057 Uiso 1 1 calc R U
N2 N 0.0423(4) -0.0199(4) 0.85206(16) 0.0689(11) Uani 1 1 d . .
C16 C -0.1236(4) 0.2593(5) 0.75144(16) 0.0496(9) Uani 1 1 d . .
C18 C -0.0098(8) 0.2396(9) 0.6545(2) 0.121(3) Uani 1 1 d . .
H18A H -0.0284 0.3518 0.6550 0.146 Uiso 1 1 calc R U
H18B H 0.0932 0.2250 0.6512 0.146 Uiso 1 1 calc R U
C23 C -0.0784(10) 0.1788(11) 0.6052(3) 0.165(4) Uani 1 1 d . .
H9A H -0.0593 0.0680 0.6038 0.247 Uiso 1 1 calc R U
H9B H -0.0462 0.2278 0.5680 0.247 Uiso 1 1 calc R U
H9C H -0.1804 0.1957 0.6073 0.247 Uiso 1 1 calc R U
C12 C -0.4228(3) 0.1730(4) 0.90714(16) 0.0425(8) Uani 1 1 d . .
O2 O -0.4810(2) 0.2268(3) 0.85192(11) 0.0506(7) Uani 1 1 d . .
C20 C -0.6358(4) 0.2034(5) 0.8388(2) 0.0586(11) Uani 1 1 d . .
H10A H -0.6589(8) 0.091(3) 0.8396(2) 0.070 Uiso 1 1 calc R U
H10B H -0.6896(17) 0.2565(17) 0.8705(10) 0.070 Uiso 1 1 calc R U
C22 C -0.6745(5) 0.2679(9) 0.7772(2) 0.109(2) Uani 1 1 d . .
H11A H -0.7762 0.2539 0.7674 0.164 Uiso 1 1 calc R U
H11B H -0.6516 0.3780 0.7770 0.164 Uiso 1 1 calc R U
H11C H -0.6212 0.2147 0.7465 0.164 Uiso 1 1 calc R U
O3 O -0.4960(3) 0.1037(4) 0.94413(13) 0.0653(9) Uani 1 1 d . .
O4 O -0.1581(5) 0.3912(4) 0.73974(16) 0.1023(14) Uani 1 1 d . .
H2 H -0.258(3) 0.366(4) 0.8435(14) 0.034(8) Uiso 1 1 d . .
H7 H -0.252(4) 0.124(5) 0.7980(17) 0.056(11) Uiso 1 1 d . .

loop_
_atom_site_aniso_label
_atom_site_aniso_U_11
_atom_site_aniso_U_22
_atom_site_aniso_U_33
_atom_site_aniso_U_23
_atom_site_aniso_U_13
_atom_site_aniso_U_12
O1 0.0328(12) 0.0483(15) 0.0499(15) 0.0087(11) -0.0014(9) -0.0023(11)
C2 0.0338(16) 0.0374(18) 0.0417(18) -0.0066(14) 0.0087(13) -0.0023(14)
C6 0.0292(15) 0.0375(18) 0.0412(18) 0.0029(14) 0.0031(12) -0.0028(13)
C5 0.0338(16) 0.0400(19) 0.0425(19) 0.0030(14) 0.0047(13) -0.0017(14)
C13 0.0414(18) 0.041(2) 0.0370(18) 0.0018(14) 0.0005(13) -0.0010(15)
C8 0.059(2) 0.053(3) 0.064(3) -0.0067(19) 0.0181(19) -0.019(2)
O5 0.136(3) 0.077(2) 0.057(2) 0.0087(16) 0.0467(19) 0.007(2)
N3 0.0433(16) 0.065(2) 0.0522(19) 0.0196(15) 0.0013(13) -0.0025(15)
C1 0.0338(16) 0.0325(17) 0.0389(18) 0.0033(13) 0.0025(12) 0.0012(14)
C10 0.0397(18) 0.062(3) 0.049(2) -0.0115(18) 0.0023(15) -0.0052(18)
C9 0.042(2) 0.070(3) 0.060(3) -0.023(2) 0.0110(17) -0.019(2)
C3 0.0365(16) 0.0396(19) 0.0393(18) -0.0047(14) 0.0051(13) -0.0029(14)
C14 0.060(2) 0.041(2) 0.0371(19) -0.0003(15) 0.0063(15) 0.0023(18)
C7 0.0460(19) 0.045(2) 0.053(2) -0.0005(16) 0.0131(15) -0.0055(17)
N2 0.083(3) 0.059(2) 0.064(2) 0.0072(18) 0.0030(18) 0.026(2)
C16 0.058(2) 0.053(2) 0.038(2) 0.0048(17) -0.0003(16) -0.0008(19)
C18 0.177(7) 0.129(6) 0.063(4) 0.013(4) 0.046(4) -0.023(5)
C23 0.193(8) 0.220(10) 0.074(4) 0.055(5) -0.045(5) -0.124(7)
C12 0.0382(18) 0.045(2) 0.045(2) 0.0064(15) 0.0063(14) -0.0018(15)
O2 0.0321(12) 0.0695(18) 0.0499(15) 0.0125(12) 0.0002(10) -0.0051(12)
C20 0.0276(17) 0.077(3) 0.071(3) 0.005(2) -0.0005(16) -0.0043(17)
C22 0.057(3) 0.190(7) 0.078(4) 0.039(4) -0.020(2) -0.026(4)
O3 0.0386(14) 0.092(2) 0.0651(18) 0.0300(16) 0.0045(11) -0.0119(14)
O4 0.166(4) 0.078(3) 0.065(2) 0.0337(18) 0.022(2) 0.046(3)

loop_
_atom_type_symbol
_atom_type_description
_atom_type_scat_dispersion_real
_atom_type_scat_dispersion_imag
_atom_type_scat_source
C C 0.0033 0.0016 'International Tables Vol C Tables 4.2.6.8 and 6.1.1.4'
H H 0.0000 0.0000 'International Tables Vol C Tables 4.2.6.8 and 6.1.1.4'
N N 0.0061 0.0033 'International Tables Vol C Tables 4.2.6.8 and 6.1.1.4'
O O 0.0106 0.0060 'International Tables Vol C Tables 4.2.6.8 and 6.1.1.4'
Br Br -0.2901 2.4595 'International Tables Vol C Tables 4.2.6.8 and 6.1.1.4'

loop_
_citation_id
_citation_doi
_citation_year
1 10.1039/C5RA09036A 2015

loop_
_geom_angle_atom_site_label_1
_geom_angle_atom_site_label_2
_geom_angle_atom_site_label_3
_geom_angle
C5 O1 C3 117.7(2)
C3 C2 C7 117.5(3)
C3 C2 C1 119.5(3)
C7 C2 C1 123.0(3)
C5 C6 C12 119.6(3)
C5 C6 C1 120.2(3)
C12 C6 C1 120.2(3)
N3 C5 C6 128.3(3)
N3 C5 O1 110.0(3)
C6 C5 O1 121.7(3)
C14 C13 C16 112.1(3)
C14 C13 C1 111.0(3)
C16 C13 C1 113.7(3)
C14 C13 H7 112(2)
C16 C13 H7 101(2)
C1 C13 H7 106(2)
C9 C8 C7 120.5(4)
C9 C8 H4 119.7
C7 C8 H4 119.7
C16 O5 C18 117.9(4)
C5 N3 H1A 120.0
C5 N3 H1B 120.0
H1A N3 H1B 120.0
C2 C1 C6 109.5(3)
C2 C1 C13 112.1(3)
C6 C1 C13 110.9(3)
C2 C1 H2 111.6(18)
C6 C1 H2 111.0(18)
C13 C1 H2 101.7(18)
C3 C10 C9 118.8(4)
C3 C10 H6 120.6
C9 C10 H6 120.6
C8 C9 C10 120.3(3)
C8 C9 H5 119.9
C10 C9 H5 119.9
C2 C3 C10 122.4(3)
C2 C3 O1 121.7(3)
C10 C3 O1 115.8(3)
N2 C14 C13 175.3(4)
C8 C7 C2 120.4(4)
C8 C7 H3 119.8
C2 C7 H3 119.8
O4 C16 O5 123.9(4)
O4 C16 C13 123.4(4)
O5 C16 C13 112.7(3)
C23 C18 O5 114.0(6)
C23 C18 H18A 108.8
O5 C18 H18A 108.8
C23 C18 H18B 108.8
O5 C18 H18B 108.8
H18A C18 H18B 107.7
C18 C23 H9A 109.5
C18 C23 H9B 109.5
H9A C23 H9B 109.5
C18 C23 H9C 109.5
H9A C23 H9C 109.5
H9B C23 H9C 109.5
O3 C12 O2 121.4(3)
O3 C12 C6 125.9(3)
O2 C12 C6 112.7(3)
C12 O2 C20 117.2(3)
C22 C20 O2 107.8(3)
C22 C20 H10A 110.1
O2 C20 H10A 110.1
C22 C20 H10B 110.1
O2 C20 H10B 110.1
H10A C20 H10B 108.5
C20 C22 H11A 109.5
C20 C22 H11B 109.5
H11A C22 H11B 109.5
C20 C22 H11C 109.5
H11A C22 H11C 109.5
H11B C22 H11C 109.5

loop_
_geom_bond_atom_site_label_1
_geom_bond_atom_site_label_2
_geom_bond_distance
O1 C5 1.368(4)
O1 C3 1.383(4)
C2 C3 1.369(4)
C2 C7 1.400(5)
C2 C1 1.506(4)
C6 C5 1.361(4)
C6 C12 1.437(4)
C6 C1 1.508(4)
C5 N3 1.332(4)
C13 C14 1.471(5)
C13 C16 1.517(5)
C13 C1 1.559(4)
C13 H7 0.99(4)
C8 C9 1.360(6)
C8 C7 1.382(5)
C8 H4 0.9300
O5 C16 1.307(5)
O5 C18 1.478(6)
N3 H1A 0.8600
N3 H1B 0.8600
C1 H2 0.99(3)
C10 C3 1.382(5)
C10 C9 1.382(6)
C10 H6 0.9300
C9 H5 0.9300
C14 N2 1.137(5)
C7 H3 0.9300
C16 O4 1.189(5)
C18 C23 1.302(8)
C18 H18A 0.9700
C18 H18B 0.9700
C23 H9A 0.9600
C23 H9B 0.9600
C23 H9C 0.9600
C12 O3 1.225(4)
C12 O2 1.344(4)
O2 C20 1.458(4)
C20 C22 1.447(6)
C20 H10A 0.98(3)
C20 H10B 0.98(3)
C22 H11A 0.9600
C22 H11B 0.9600
C22 H11C 0.9600
